data_4022430
loop_
_publ_author_name
'Benoit Guay'
'Pierre Deslongchamps'

_publ_section_title
;
 Cascade Polycyclization: Exploration of a Convergent Route
 to Access Various Tricyclic and Tetracyclic Products
 Related to Sterols
;
_journal_name_full 'Journal of Organic Chemistry'
_journal_page_first 6140
_journal_page_last 6148
_journal_paper_doi 10.1021/jo034280n
_journal_volume 68
_journal_year 2003
_chemical_formula_sum 'C20 H26 O5'
_chemical_formula_weight 346.41
_chemical_name_systematic
;
 ?
;
_space_group_IT_number 14
_symmetry_cell_setting monoclinic
_symmetry_space_group_name_Hall '-P 2yn'
_symmetry_space_group_name_H-M 'P 1 21/n 1'
_atom_sites_solution_hydrogens geom
_atom_sites_solution_primary direct
_atom_sites_solution_secondary difmap
_audit_creation_method SHELXL-97
_cell_angle_alpha 90.00
_cell_angle_beta 90.2090(10)
_cell_angle_gamma 90.00
_cell_formula_units_Z 4
_cell_length_a 11.29950(10)
_cell_length_b 6.89100(10)
_cell_length_c 22.9040(3)
_cell_measurement_reflns_used 18694
_cell_measurement_temperature 293(2)
_cell_measurement_theta_max 140
_cell_measurement_theta_min 2
_cell_volume 1783.40(4)
_computing_structure_refinement 'SHELXL-97 (Sheldrick, 1997)'
_diffrn_ambient_temperature 293(2)
_diffrn_measured_fraction_theta_full 0.591
_diffrn_measured_fraction_theta_max 0.591
_diffrn_radiation_monochromator graphite
_diffrn_radiation_source 'fine-focus sealed tube'
_diffrn_radiation_type CuK\a
_diffrn_radiation_wavelength 1.54178
_diffrn_reflns_av_R_equivalents 0.0483
_diffrn_reflns_av_sigmaI/netI 0.0705
_diffrn_reflns_limit_h_max 6
_diffrn_reflns_limit_h_min -12
_diffrn_reflns_limit_k_max 4
_diffrn_reflns_limit_k_min -6
_diffrn_reflns_limit_l_max 24
_diffrn_reflns_limit_l_min -18
_diffrn_reflns_number 3356
_diffrn_reflns_theta_full 63.82
_diffrn_reflns_theta_max 63.82
_diffrn_reflns_theta_min 3.86
_exptl_absorpt_coefficient_mu 0.748
_exptl_absorpt_correction_type none
_exptl_crystal_colour colorless
_exptl_crystal_density_diffrn 1.290
_exptl_crystal_density_method 'not measured'
_exptl_crystal_description plate
_exptl_crystal_F_000 744
_exptl_crystal_size_max 0.25
_exptl_crystal_size_mid 0.18
_exptl_crystal_size_min 0.02
_refine_diff_density_max 0.278
_refine_diff_density_min -0.178
_refine_diff_density_rms 0.049
_refine_ls_extinction_method none
_refine_ls_goodness_of_fit_ref 0.858
_refine_ls_hydrogen_treatment mixed
_refine_ls_matrix_type full
_refine_ls_number_parameters 226
_refine_ls_number_reflns 1737
_refine_ls_number_restraints 0
_refine_ls_restrained_S_all 0.858
_refine_ls_R_factor_all 0.0955
_refine_ls_R_factor_gt 0.0574
_refine_ls_shift/su_max 0.000
_refine_ls_shift/su_mean 0.000
_refine_ls_structure_factor_coef Fsqd
_refine_ls_weighting_details 'calc w=1/[\s^2^(Fo^2^)+(0.0917P)^2^+0.0000P] where P=(Fo^2^+2Fc^2^)/3'
_refine_ls_weighting_scheme calc
_refine_ls_wR_factor_gt 0.1329
_refine_ls_wR_factor_ref 0.1498
_reflns_number_gt 989
_reflns_number_total 1737
_reflns_threshold_expression >2sigma(I)
_cod_data_source_file jo034280nsi20030611_112520_3.cif
_cod_data_source_block ben1167
_cod_original_sg_symbol_H-M 'P 21/n'
_cod_database_code 4022430

loop_
_symmetry_equiv_pos_as_xyz
'x, y, z'
'-x+1/2, y+1/2, -z+1/2'
'-x, -y, -z'
'x-1/2, -y-1/2, z-1/2'

loop_
_atom_site_label
_atom_site_type_symbol
_atom_site_fract_x
_atom_site_fract_y
_atom_site_fract_z
_atom_site_U_iso_or_equiv
_atom_site_adp_type
_atom_site_occupancy
_atom_site_symmetry_multiplicity
_atom_site_calc_flag
_atom_site_refinement_flags
C1 C 0.1383(3) -0.0252(7) 0.0509(3) 0.0520(14) Uani 1 1 d .
C2 C 0.0581(4) -0.1449(8) 0.0887(2) 0.0744(16) Uani 1 1 d .
H2A H 0.1054 -0.2339 0.1118 0.089 Uiso 1 1 calc R
H2B H 0.0059 -0.2212 0.0640 0.089 Uiso 1 1 calc R
C3 C -0.0160(4) -0.0197(8) 0.1293(2) 0.0741(16) Uani 1 1 d .
H3A H -0.0589 -0.1026 0.1561 0.089 Uiso 1 1 calc R
H3B H -0.0734 0.0525 0.1064 0.089 Uiso 1 1 calc R
C4 C 0.0605(4) 0.1218(8) 0.16396(18) 0.0679(15) Uani 1 1 d .
H4A H 0.0099 0.2030 0.1878 0.081 Uiso 1 1 calc R
H4B H 0.1122 0.0493 0.1899 0.081 Uiso 1 1 calc R
C5 C 0.1350(4) 0.2496(7) 0.12478(19) 0.0553(14) Uani 1 1 d .
H5 H 0.0808 0.3275 0.1009 0.066 Uiso 1 1 calc R
C6 C 0.2134(4) 0.3901(7) 0.15936(19) 0.0640(15) Uani 1 1 d .
H6A H 0.2498 0.4821 0.1329 0.077 Uiso 1 1 calc R
H6B H 0.1654 0.4621 0.1869 0.077 Uiso 1 1 calc R
C7 C 0.3083(4) 0.2794(7) 0.1919(3) 0.0548(14) Uani 1 1 d .
C8 C 0.3898(3) 0.1606(6) 0.15351(18) 0.0450(12) Uani 1 1 d .
H8 H 0.4283 0.2504 0.1264 0.054 Uiso 1 1 calc R
C9 C 0.3132(3) 0.0191(6) 0.11655(18) 0.0460(12) Uani 1 1 d .
H9 H 0.2733 -0.0663 0.1445 0.055 Uiso 1 1 calc R
C10 C 0.2129(3) 0.1273(7) 0.08236(17) 0.0449(12) Uani 1 1 d .
C11 C 0.3905(4) -0.1127(7) 0.07868(18) 0.0589(14) Uani 1 1 d .
H11A H 0.3408 -0.2062 0.0585 0.071 Uiso 1 1 calc R
H11B H 0.4308 -0.0352 0.0495 0.071 Uiso 1 1 calc R
C12 C 0.4810(4) -0.2188(7) 0.11558(19) 0.0602(14) Uani 1 1 d .
H12A H 0.5307 -0.2960 0.0901 0.072 Uiso 1 1 calc R
H12B H 0.4399 -0.3074 0.1414 0.072 Uiso 1 1 calc R
C13 C 0.5598(3) -0.0869(7) 0.15219(18) 0.0485(13) Uani 1 1 d .
C14 C 0.4872(4) 0.0593(7) 0.18835(18) 0.0516(13) Uani 1 1 d .
H14 H 0.4529 -0.0060 0.2223 0.062 Uiso 1 1 calc R
C15 C 0.5808(4) 0.2067(7) 0.20849(18) 0.0608(14) Uani 1 1 d .
H15A H 0.5465 0.3349 0.2127 0.073 Uiso 1 1 calc R
H15B H 0.6155 0.1680 0.2455 0.073 Uiso 1 1 calc R
C16 C 0.6730(4) 0.2044(8) 0.1602(2) 0.0602(15) Uani 1 1 d .
C17 C 0.6426(3) 0.0450(7) 0.11769(19) 0.0607(15) Uani 1 1 d .
H17A H 0.7130 -0.0245 0.1056 0.073 Uiso 1 1 calc R
H17B H 0.6032 0.0968 0.0834 0.073 Uiso 1 1 calc R
C18 C 0.2624(4) 0.2645(8) 0.03494(19) 0.0537(14) Uani 1 1 d .
C19 C 0.2070(4) 0.4865(8) -0.0387(2) 0.0781(16) Uani 1 1 d .
H19A H 0.1382 0.5544 -0.0524 0.117 Uiso 1 1 calc R
H19B H 0.2377 0.4066 -0.0694 0.117 Uiso 1 1 calc R
H19C H 0.2662 0.5785 -0.0268 0.117 Uiso 1 1 calc R
C20 C 0.6351(4) -0.2169(7) 0.19287(19) 0.0724(16) Uani 1 1 d .
H20A H 0.6799 -0.3070 0.1698 0.109 Uiso 1 1 calc R
H20B H 0.5840 -0.2870 0.2188 0.109 Uiso 1 1 calc R
H20C H 0.6883 -0.1373 0.2153 0.109 Uiso 1 1 calc R
O1 O 0.1478(3) -0.0503(5) -0.00107(16) 0.0702(11) Uani 1 1 d .
O2 O 0.3168(3) 0.2830(5) 0.24486(15) 0.0698(11) Uani 1 1 d .
O3 O 0.7559(3) 0.3144(5) 0.15810(14) 0.0807(11) Uani 1 1 d .
O4 O 0.1753(3) 0.3655(5) 0.01063(14) 0.0681(10) Uani 1 1 d .
O5 O 0.3645(3) 0.2800(5) 0.02200(13) 0.0811(12) Uani 1 1 d .

loop_
_atom_site_aniso_label
_atom_site_aniso_U_11
_atom_site_aniso_U_22
_atom_site_aniso_U_33
_atom_site_aniso_U_23
_atom_site_aniso_U_13
_atom_site_aniso_U_12
C1 0.031(3) 0.069(4) 0.056(4) 0.005(3) -0.004(3) 0.011(2)
C2 0.058(3) 0.085(5) 0.080(4) 0.008(3) -0.012(3) -0.013(3)
C3 0.044(3) 0.111(5) 0.067(4) 0.026(3) 0.003(3) -0.012(3)
C4 0.054(3) 0.105(5) 0.045(3) 0.019(3) 0.012(3) 0.013(3)
C5 0.048(3) 0.074(4) 0.044(3) 0.007(3) 0.007(2) 0.013(3)
C6 0.063(3) 0.075(4) 0.054(3) -0.005(3) 0.007(3) 0.022(3)
C7 0.054(3) 0.056(4) 0.054(4) -0.011(3) 0.005(3) 0.005(3)
C8 0.045(3) 0.052(4) 0.038(3) -0.008(3) 0.007(2) 0.001(2)
C9 0.040(2) 0.057(4) 0.040(3) 0.001(3) 0.004(2) 0.002(2)
C10 0.041(3) 0.060(4) 0.034(3) 0.000(3) 0.002(2) 0.004(3)
C11 0.048(3) 0.079(4) 0.049(3) -0.023(3) -0.003(2) 0.005(3)
C12 0.041(3) 0.073(4) 0.067(3) -0.006(3) 0.003(2) 0.011(3)
C13 0.030(2) 0.069(4) 0.046(3) -0.005(3) -0.001(2) 0.006(3)
C14 0.047(3) 0.074(4) 0.034(3) 0.001(3) 0.000(2) 0.001(3)
C15 0.056(3) 0.077(4) 0.049(3) -0.002(3) -0.005(2) -0.002(3)
C16 0.044(3) 0.075(4) 0.062(4) 0.009(3) -0.011(3) -0.006(3)
C17 0.038(3) 0.093(4) 0.051(3) -0.003(3) 0.002(2) -0.003(3)
C18 0.052(3) 0.071(4) 0.038(3) -0.003(3) 0.004(3) 0.005(3)
C19 0.100(4) 0.081(4) 0.053(3) 0.023(3) 0.006(3) -0.002(3)
C20 0.070(3) 0.080(4) 0.068(4) 0.003(3) -0.008(3) 0.018(3)
O1 0.071(2) 0.091(3) 0.049(2) -0.015(2) -0.0055(18) 0.0034(19)
O2 0.082(2) 0.089(3) 0.039(2) -0.014(2) 0.0049(18) 0.0114(19)
O3 0.067(2) 0.088(3) 0.087(3) 0.003(2) 0.001(2) -0.021(2)
O4 0.079(2) 0.075(3) 0.051(2) 0.022(2) 0.0067(18) 0.011(2)
O5 0.063(2) 0.118(3) 0.062(2) 0.025(2) 0.0119(18) -0.005(2)

loop_
_atom_type_symbol
_atom_type_description
_atom_type_scat_dispersion_real
_atom_type_scat_dispersion_imag
_atom_type_scat_source
C C 0.0181 0.0091 'International Tables Vol C Tables 4.2.6.8 and 6.1.1.4'
H H 0.0000 0.0000 'International Tables Vol C Tables 4.2.6.8 and 6.1.1.4'
O O 0.0492 0.0322 'International Tables Vol C Tables 4.2.6.8 and 6.1.1.4'

loop_
_geom_angle_atom_site_label_1
_geom_angle_atom_site_label_2
_geom_angle_atom_site_label_3
_geom_angle
O1 C1 C2 123.1(5)
O1 C1 C10 120.8(4)
C2 C1 C10 116.1(5)
C1 C2 C3 112.0(4)
C2 C3 C4 111.7(4)
C5 C4 C3 112.2(4)
C4 C5 C6 112.5(4)
C4 C5 C10 111.8(4)
C6 C5 C10 109.7(3)
C7 C6 C5 110.1(4)
O2 C7 C6 122.3(4)
O2 C7 C8 122.9(4)
C6 C7 C8 114.8(4)
C7 C8 C14 112.5(4)
C7 C8 C9 108.5(3)
C14 C8 C9 113.4(4)
C11 C9 C8 111.3(3)
C11 C9 C10 114.4(3)
C8 C9 C10 112.0(3)
C1 C10 C18 106.9(4)
C1 C10 C5 110.7(4)
C18 C10 C5 108.3(4)
C1 C10 C9 107.8(4)
C18 C10 C9 112.3(3)
C5 C10 C9 110.8(3)
C12 C11 C9 110.9(3)
C11 C12 C13 114.3(4)
C12 C13 C17 115.4(4)
C12 C13 C14 112.0(3)
C17 C13 C14 102.5(4)
C12 C13 C20 107.8(4)
C17 C13 C20 108.7(3)
C14 C13 C20 110.3(3)
C8 C14 C15 110.5(4)
C8 C14 C13 113.7(3)
C15 C14 C13 103.0(3)
C16 C15 C14 104.3(4)
O3 C16 C17 127.4(5)
O3 C16 C15 123.8(5)
C17 C16 C15 108.8(4)
C16 C17 C13 103.8(4)
O5 C18 O4 124.3(5)
O5 C18 C10 125.5(5)
O4 C18 C10 110.2(4)
C18 O4 C19 116.3(4)

loop_
_geom_bond_atom_site_label_1
_geom_bond_atom_site_label_2
_geom_bond_distance
C1 O1 1.209(5)
C1 C2 1.502(6)
C1 C10 1.526(6)
C2 C3 1.520(6)
C3 C4 1.525(6)
C4 C5 1.515(5)
C5 C6 1.531(6)
C5 C10 1.560(5)
C6 C7 1.510(6)
C7 O2 1.218(5)
C7 C8 1.515(6)
C8 C14 1.526(5)
C8 C9 1.553(5)
C9 C11 1.531(5)
C9 C10 1.565(5)
C10 C18 1.547(6)
C11 C12 1.513(5)
C12 C13 1.522(5)
C13 C17 1.526(5)
C13 C14 1.543(5)
C13 C20 1.545(5)
C14 C15 1.536(5)
C15 C16 1.521(6)
C16 O3 1.207(5)
C16 C17 1.507(6)
C18 O5 1.196(5)
C18 O4 1.327(5)
C19 O4 1.450(5)

loop_
_cod_related_entry_id
_cod_related_entry_database
_cod_related_entry_code
1 ChemSpider 4142812
